data_7154110
loop_
_publ_author_name
'Shing, Tony K. M.'
'Wong, Anthony W. H.'
'Li, Huiyan'
'Liu, Z. F.'
'Chan, Paul K. S.'

_publ_section_title
;
 Conformationally locked bicyclo[4.3.0]nonane carbanucleosides: synthesis
 and bio-evaluation.
;
_journal_issue 46
_journal_name_full 'Organic &amp; biomolecular chemistry'
_journal_page_first 9439
_journal_paper_doi 10.1039/c4ob01763c
_journal_volume 12
_journal_year 2014
_chemical_formula_sum 'C12 H16 O3'
_chemical_formula_weight 208.25
_chemical_name_systematic
;
?
;
_space_group_IT_number 19
_symmetry_cell_setting orthorhombic
_symmetry_space_group_name_Hall 'P 2ac 2ab'
_symmetry_space_group_name_H-M 'P 21 21 21'
_atom_sites_solution_hydrogens geom
_atom_sites_solution_primary direct
_atom_sites_solution_secondary difmap
_audit_creation_method SHELXL-97
_cell_angle_alpha 90.00
_cell_angle_beta 90.00
_cell_angle_gamma 90.00
_cell_formula_units_Z 16
_cell_length_a 6.687(2)
_cell_length_b 19.034(7)
_cell_length_c 35.511(12)
_cell_measurement_temperature 296(2)
_cell_volume 4520(3)
_computing_cell_refinement 'BRUKER KAPPA APEXII DUO DIFFRACTOMETER'
_computing_data_collection 'BRUKER KAPPA APEXII DUO DIFFRACTOMETER'
_computing_data_reduction 'BRUKER KAPPA APEXII DUO DIFFRACTOMETER'
_computing_molecular_graphics 'SIEMENS SHELXTL'
_computing_publication_material 'SIEMENS SHELXTL'
_computing_structure_refinement 'SHELXL-97 (Sheldrick, 2008)'
_computing_structure_solution 'SHELXS-97 (Sheldrick, 2008)'
_diffrn_ambient_temperature 296(2)
_diffrn_measured_fraction_theta_full 1.000
_diffrn_measured_fraction_theta_max 1.000
_diffrn_measurement_device_type 'BRUKER KAPPA APEXII DUO DIFFRACTOMETER'
_diffrn_measurement_method 'OMEGA SCAN'
_diffrn_radiation_monochromator graphite
_diffrn_radiation_source 'fine-focus sealed tube'
_diffrn_radiation_type MoK\a
_diffrn_radiation_wavelength 0.71073
_diffrn_reflns_av_R_equivalents 0.0721
_diffrn_reflns_av_sigmaI/netI 0.0666
_diffrn_reflns_limit_h_max 7
_diffrn_reflns_limit_h_min -7
_diffrn_reflns_limit_k_max 22
_diffrn_reflns_limit_k_min -21
_diffrn_reflns_limit_l_max 36
_diffrn_reflns_limit_l_min -42
_diffrn_reflns_number 47879
_diffrn_reflns_theta_full 25.00
_diffrn_reflns_theta_max 25.00
_diffrn_reflns_theta_min 1.15
_exptl_absorpt_coefficient_mu 0.087
_exptl_absorpt_correction_T_max 0.7456
_exptl_absorpt_correction_T_min 0.5613
_exptl_absorpt_correction_type multi-scan
_exptl_crystal_colour colourless
_exptl_crystal_density_diffrn 1.224
_exptl_crystal_density_method 'not measured'
_exptl_crystal_description block
_exptl_crystal_F_000 1792
_exptl_crystal_size_max 0.40
_exptl_crystal_size_mid 0.20
_exptl_crystal_size_min 0.20
_refine_diff_density_max 0.203
_refine_diff_density_min -0.180
_refine_diff_density_rms 0.048
_refine_ls_abs_structure_details 'Flack H D (1983), Acta Cryst. A39, 876-881'
_refine_ls_abs_structure_Flack 1.3(13)
_refine_ls_extinction_coef 0.0033(4)
_refine_ls_extinction_expression Fc^*^=kFc[1+0.001xFc^2^\l^3^/sin(2\q)]^-1/4^
_refine_ls_extinction_method SHELXL
_refine_ls_goodness_of_fit_ref 1.019
_refine_ls_hydrogen_treatment riding
_refine_ls_matrix_type full
_refine_ls_number_parameters 542
_refine_ls_number_reflns 7936
_refine_ls_number_restraints 0
_refine_ls_restrained_S_all 1.019
_refine_ls_R_factor_all 0.1291
_refine_ls_R_factor_gt 0.0483
_refine_ls_shift/su_max 0.001
_refine_ls_shift/su_mean 0.000
_refine_ls_structure_factor_coef Fsqd
_refine_ls_weighting_details 'calc w=1/[\s^2^(Fo^2^)+(0.0655P)^2^+0.5531P] where P=(Fo^2^+2Fc^2^)/3'
_refine_ls_weighting_scheme calc
_refine_ls_wR_factor_gt 0.1059
_refine_ls_wR_factor_ref 0.1449
_reflns_number_gt 4246
_reflns_number_total 7936
_reflns_threshold_expression >2sigma(I)
_cod_data_source_file c4ob01763c2.cif
_cod_data_source_block wwhc27
_cod_depositor_comments
;
The following automatic conversions were performed:

'_exptl_absorpt_correction_type' value 'Multiscan' changed to
'multi-scan' according to
/usr/data/users/saulius/crontab/automatic-downloads/rss-feeds/RSC/lib/dictionaries/cif_core.dic
dictionary named 'cif_core.dic' version 2.4.2 from 2011-04-26.

Automatic conversion script
Id: cif_fix_values 2827 2014-09-09 07:05:25Z andrius 

 Adding full bibliography for 7154110--7154111.cif.

The following automatic conversions were performed:

'_symmetry_cell_setting' tag value 'Orthrohombic' was replaced with
'orthorhombic' value as specified in the replacement file
'/home/robertas/cod-tools/perl-scripts/inputs/replacement_values.lst'.

Automatic conversion script
Id: cif_fix_values 3143 2015-03-26 13:38:13Z robertas 
;
_cod_original_sg_symbol_H-M P2(1)2(1)2(1)
_cod_database_code 7154110

loop_
_symmetry_equiv_pos_as_xyz
'x, y, z'
'-x+1/2, -y, z+1/2'
'-x, y+1/2, -z+1/2'
'x+1/2, -y+1/2, -z'

loop_
_atom_site_label
_atom_site_type_symbol
_atom_site_fract_x
_atom_site_fract_y
_atom_site_fract_z
_atom_site_U_iso_or_equiv
_atom_site_adp_type
_atom_site_occupancy
_atom_site_symmetry_multiplicity
_atom_site_calc_flag
_atom_site_refinement_flags
O1 O 1.2563(5) 0.31065(18) 0.56359(8) 0.0836(9) Uani 1 1 d .
O2 O 1.1136(4) 0.39978(13) 0.45390(7) 0.0608(7) Uani 1 1 d .
O3 O 1.3108(4) 0.31582(14) 0.47836(7) 0.0577(7) Uani 1 1 d .
O4 O 1.4107(5) 0.85560(15) 0.46756(8) 0.0777(9) Uani 1 1 d .
O5 O 1.2493(5) 0.64947(13) 0.42377(7) 0.0649(8) Uani 1 1 d .
O6 O 1.4439(4) 0.69442(14) 0.46932(7) 0.0621(7) Uani 1 1 d .
C1 C 1.1787(6) 0.3430(2) 0.53820(12) 0.0541(11) Uani 1 1 d .
C2 C 1.1152(6) 0.4192(2) 0.53915(11) 0.0595(11) Uani 1 1 d .
H2A H 1.2223 0.4473 0.5278 0.071 Uiso 1 1 calc R
C3 C 1.0705(7) 0.4494(3) 0.57807(13) 0.0815(14) Uani 1 1 d .
H3A H 1.0390 0.4989 0.5758 0.098 Uiso 1 1 calc R
H3B H 1.1882 0.4450 0.5939 0.098 Uiso 1 1 calc R
C4 C 0.8954(8) 0.4111(2) 0.59653(12) 0.0790(13) Uani 1 1 d .
H4A H 0.9439 0.3681 0.6079 0.095 Uiso 1 1 calc R
H4B H 0.8412 0.4404 0.6164 0.095 Uiso 1 1 calc R
C5 C 0.7330(7) 0.3937(2) 0.56947(13) 0.0691(12) Uani 1 1 d .
H5A H 0.6120 0.3778 0.5792 0.083 Uiso 1 1 calc R
C6 C 0.7492(6) 0.3994(2) 0.53302(13) 0.0671(12) Uani 1 1 d .
H6A H 0.6363 0.3899 0.5186 0.080 Uiso 1 1 calc R
C7 C 0.9376(6) 0.4201(2) 0.51243(11) 0.0593(11) Uani 1 1 d .
H7A H 0.9220 0.4670 0.5014 0.071 Uiso 1 1 calc R
C8 C 0.9898(6) 0.3670(2) 0.48197(11) 0.0563(11) Uani 1 1 d .
H8A H 0.8706 0.3451 0.4710 0.068 Uiso 1 1 calc R
C9 C 1.2661(6) 0.3506(2) 0.44394(10) 0.0519(10) Uani 1 1 d .
C10 C 1.1915(7) 0.2987(2) 0.41516(11) 0.0762(14) Uani 1 1 d .
H10A H 1.0756 0.2750 0.4248 0.114 Uiso 1 1 calc R
H10B H 1.2945 0.2650 0.4099 0.114 Uiso 1 1 calc R
H10C H 1.1570 0.3231 0.3924 0.114 Uiso 1 1 calc R
C11 C 1.4468(6) 0.3898(2) 0.43113(11) 0.0692(13) Uani 1 1 d .
H11A H 1.4880 0.4220 0.4504 0.104 Uiso 1 1 calc R
H11B H 1.4159 0.4154 0.4086 0.104 Uiso 1 1 calc R
H11C H 1.5531 0.3572 0.4261 0.104 Uiso 1 1 calc R
C12 C 1.1303(6) 0.3128(2) 0.50008(10) 0.0502(10) Uani 1 1 d .
H12A H 1.0725 0.2656 0.5014 0.060 Uiso 1 1 calc R
C13 C 1.3286(6) 0.8082(2) 0.45118(11) 0.0510(10) Uani 1 1 d .
C14 C 1.2675(6) 0.8070(2) 0.40981(10) 0.0536(10) Uani 1 1 d .
H14A H 1.3727 0.7835 0.3953 0.064 Uiso 1 1 calc R
C15 C 1.2330(8) 0.8792(2) 0.39321(12) 0.0765(13) Uani 1 1 d .
H15A H 1.1995 0.8746 0.3667 0.092 Uiso 1 1 calc R
H15B H 1.3552 0.9065 0.3951 0.092 Uiso 1 1 calc R
C16 C 1.0646(8) 0.9181(2) 0.41348(13) 0.0754(13) Uani 1 1 d .
H16A H 1.1159 0.9381 0.4367 0.091 Uiso 1 1 calc R
H16B H 1.0178 0.9563 0.3977 0.091 Uiso 1 1 calc R
C17 C 0.8938(7) 0.8706(3) 0.42236(12) 0.0766(14) Uani 1 1 d .
H17A H 0.7742 0.8914 0.4297 0.092 Uiso 1 1 calc R
C18 C 0.8990(7) 0.8017(3) 0.42059(11) 0.0681(12) Uani 1 1 d .
H18A H 0.7821 0.7772 0.4260 0.082 Uiso 1 1 calc R
C19 C 1.0817(6) 0.7599(2) 0.41035(11) 0.0576(11) Uani 1 1 d .
H19A H 1.0633 0.7378 0.3857 0.069 Uiso 1 1 calc R
C20 C 1.1275(6) 0.7041(2) 0.44008(10) 0.0562(11) Uani 1 1 d .
H20A H 1.0059 0.6855 0.4518 0.067 Uiso 1 1 calc R
C21 C 1.3916(6) 0.6299(2) 0.45093(11) 0.0539(10) Uani 1 1 d .
C22 C 1.5773(7) 0.6031(2) 0.43134(13) 0.0762(14) Uani 1 1 d .
H22A H 1.6260 0.6382 0.4143 0.114 Uiso 1 1 calc R
H22B H 1.5454 0.5611 0.4176 0.114 Uiso 1 1 calc R
H22C H 1.6783 0.5928 0.4497 0.114 Uiso 1 1 calc R
C23 C 1.3075(7) 0.5773(2) 0.47879(12) 0.0748(14) Uani 1 1 d .
H23A H 1.1912 0.5968 0.4907 0.112 Uiso 1 1 calc R
H23B H 1.4066 0.5669 0.4975 0.112 Uiso 1 1 calc R
H23C H 1.2715 0.5350 0.4658 0.112 Uiso 1 1 calc R
C24 C 1.2689(6) 0.73818(19) 0.46887(10) 0.0497(10) Uani 1 1 d .
H24A H 1.2080 0.7436 0.4938 0.060 Uiso 1 1 calc R
O4' O 0.2758(5) 0.40229(17) 0.32809(8) 0.0852(10) Uani 1 1 d .
O5' O 0.1235(5) 0.51809(15) 0.22910(8) 0.0731(9) Uani 1 1 d .
O6' O 0.2991(4) 0.42163(13) 0.24364(7) 0.0627(8) Uani 1 1 d .
C13' C 0.1908(6) 0.4410(2) 0.30620(11) 0.0519(10) Uani 1 1 d .
C14' C 0.1312(7) 0.5162(2) 0.31319(11) 0.0608(12) Uani 1 1 d .
H14B H 0.2364 0.5467 0.3031 0.073 Uiso 1 1 calc R
C15' C 0.0969(9) 0.5358(3) 0.35408(14) 0.0932(16) Uani 1 1 d .
H15C H 0.0641 0.5853 0.3558 0.112 Uiso 1 1 calc R
H15D H 0.2188 0.5278 0.3683 0.112 Uiso 1 1 calc R
C16' C -0.0720(8) 0.4926(3) 0.37119(13) 0.0900(16) Uani 1 1 d .
H16C H -0.0213 0.4466 0.3781 0.108 Uiso 1 1 calc R
H16D H -0.1185 0.5155 0.3940 0.108 Uiso 1 1 calc R
C17' C -0.2426(8) 0.4840(3) 0.34489(15) 0.0848(15) Uani 1 1 d .
H17B H -0.3632 0.4680 0.3547 0.102 Uiso 1 1 calc R
C18' C -0.2345(7) 0.4975(2) 0.30858(15) 0.0789(14) Uani 1 1 d .
H18B H -0.3492 0.4897 0.2944 0.095 Uiso 1 1 calc R
C19' C -0.0538(7) 0.5245(2) 0.28863(12) 0.0645(12) Uani 1 1 d .
H19B H -0.0724 0.5739 0.2816 0.077 Uiso 1 1 calc R
C20' C -0.0053(6) 0.4806(2) 0.25391(12) 0.0630(12) Uani 1 1 d .
H20B H -0.1264 0.4641 0.2411 0.076 Uiso 1 1 calc R
C21' C 0.2622(7) 0.4700(2) 0.21343(11) 0.0632(11) Uani 1 1 d .
C22' C 0.4537(8) 0.5075(3) 0.20427(14) 0.0888(16) Uani 1 1 d .
H22D H 0.5023 0.5311 0.2264 0.133 Uiso 1 1 calc R
H22E H 0.4297 0.5414 0.1847 0.133 Uiso 1 1 calc R
H22F H 0.5515 0.4741 0.1958 0.133 Uiso 1 1 calc R
C23' C 0.1754(9) 0.4318(3) 0.18004(12) 0.112(2) Uani 1 1 d .
H23D H 0.0529 0.4092 0.1873 0.168 Uiso 1 1 calc R
H23E H 0.2688 0.3970 0.1714 0.168 Uiso 1 1 calc R
H23F H 0.1492 0.4647 0.1602 0.168 Uiso 1 1 calc R
C24' C 0.1259(6) 0.4196(2) 0.26723(10) 0.0524(10) Uani 1 1 d .
H24B H 0.0569 0.3742 0.2667 0.063 Uiso 1 1 calc R
O1' O 0.7221(5) 0.31169(17) 0.20371(8) 0.0780(9) Uani 1 1 d .
O2' O 0.5748(4) 0.19769(13) 0.30857(7) 0.0552(7) Uani 1 1 d .
O3' O 0.7992(4) 0.27649(13) 0.28751(7) 0.0534(7) Uani 1 1 d .
C1' C 0.6499(5) 0.2733(2) 0.22737(11) 0.0522(10) Uani 1 1 d .
C2' C 0.5752(6) 0.1991(2) 0.22144(10) 0.0505(10) Uani 1 1 d .
H2'A H 0.6785 0.1664 0.2302 0.061 Uiso 1 1 calc R
C3' C 0.5219(6) 0.1804(3) 0.18110(11) 0.0722(13) Uani 1 1 d .
H3'A H 0.4844 0.1313 0.1799 0.087 Uiso 1 1 calc R
H3'B H 0.6384 0.1871 0.1652 0.087 Uiso 1 1 calc R
C4' C 0.3500(6) 0.2253(3) 0.16620(11) 0.0756(14) Uani 1 1 d .
H4'A H 0.4023 0.2705 0.1582 0.091 Uiso 1 1 calc R
H4'B H 0.2925 0.2025 0.1443 0.091 Uiso 1 1 calc R
C5' C 0.1906(6) 0.2369(2) 0.19455(12) 0.0634(12) Uani 1 1 d .
H5'A H 0.0688 0.2545 0.1862 0.076 Uiso 1 1 calc R
C6' C 0.2102(6) 0.22377(19) 0.23087(11) 0.0553(10) Uani 1 1 d .
H6'A H 0.1009 0.2324 0.2464 0.066 Uiso 1 1 calc R
C7' C 0.3985(5) 0.19572(19) 0.24882(9) 0.0472(9) Uani 1 1 d .
H7'A H 0.3773 0.1471 0.2569 0.057 Uiso 1 1 calc R
C8' C 0.4656(5) 0.24079(19) 0.28266(9) 0.0445(9) Uani 1 1 d .
H8'A H 0.3520 0.2640 0.2949 0.053 Uiso 1 1 calc R
C9' C 0.7458(6) 0.2371(2) 0.32034(10) 0.0502(10) Uani 1 1 d .
C10' C 0.6937(7) 0.2859(2) 0.35227(11) 0.0712(13) Uani 1 1 d .
H10D H 0.5881 0.3168 0.3445 0.107 Uiso 1 1 calc R
H10E H 0.8093 0.3131 0.3590 0.107 Uiso 1 1 calc R
H10F H 0.6506 0.2589 0.3736 0.107 Uiso 1 1 calc R
C11' C 0.9123(7) 0.1866(2) 0.32969(12) 0.0742(13) Uani 1 1 d .
H11D H 0.9401 0.1576 0.3082 0.111 Uiso 1 1 calc R
H11E H 0.8726 0.1574 0.3505 0.111 Uiso 1 1 calc R
H11F H 1.0302 0.2125 0.3364 0.111 Uiso 1 1 calc R
C12' C 0.6178(5) 0.29366(19) 0.26806(9) 0.0451(9) Uani 1 1 d .
H12B H 0.5763 0.3427 0.2714 0.054 Uiso 1 1 calc R

loop_
_atom_site_aniso_label
_atom_site_aniso_U_11
_atom_site_aniso_U_22
_atom_site_aniso_U_33
_atom_site_aniso_U_23
_atom_site_aniso_U_13
_atom_site_aniso_U_12
O1 0.073(2) 0.117(2) 0.0605(19) 0.0230(18) -0.0039(17) 0.020(2)
O2 0.0637(18) 0.0587(17) 0.0600(16) 0.0179(14) 0.0073(15) 0.0120(16)
O3 0.0494(17) 0.0692(18) 0.0545(16) 0.0137(14) 0.0024(13) 0.0124(14)
O4 0.086(2) 0.0581(19) 0.089(2) -0.0110(16) -0.036(2) -0.0111(18)
O5 0.0727(19) 0.0590(17) 0.0630(17) -0.0270(14) -0.0092(17) 0.0058(17)
O6 0.0630(18) 0.0536(17) 0.0698(17) -0.0150(14) -0.0185(15) 0.0043(15)
C1 0.038(2) 0.070(3) 0.054(3) 0.019(2) 0.000(2) -0.001(2)
C2 0.054(3) 0.061(3) 0.063(3) 0.007(2) 0.001(2) -0.011(2)
C3 0.075(3) 0.081(3) 0.088(3) -0.018(3) 0.001(3) -0.015(3)
C4 0.086(4) 0.079(3) 0.072(3) -0.012(3) 0.017(3) -0.007(3)
C5 0.062(3) 0.064(3) 0.081(3) -0.004(2) 0.021(3) 0.000(3)
C6 0.046(3) 0.079(3) 0.076(3) 0.002(3) 0.008(2) 0.006(2)
C7 0.059(3) 0.052(2) 0.067(3) 0.010(2) 0.004(2) 0.008(2)
C8 0.047(2) 0.062(3) 0.059(3) 0.009(2) -0.006(2) -0.004(2)
C9 0.053(3) 0.054(2) 0.048(2) 0.008(2) -0.003(2) 0.006(2)
C10 0.085(3) 0.076(3) 0.068(3) -0.011(2) -0.010(3) -0.012(3)
C11 0.064(3) 0.078(3) 0.065(3) -0.002(2) 0.006(2) -0.012(3)
C12 0.047(2) 0.044(2) 0.060(3) 0.0130(19) 0.001(2) -0.0034(19)
C13 0.045(2) 0.052(2) 0.056(2) -0.010(2) -0.0049(19) 0.004(2)
C14 0.052(2) 0.061(3) 0.048(2) -0.007(2) -0.005(2) 0.002(2)
C15 0.083(3) 0.080(3) 0.067(3) 0.002(3) -0.009(3) 0.005(3)
C16 0.093(4) 0.061(3) 0.073(3) -0.001(2) -0.021(3) 0.007(3)
C17 0.065(3) 0.087(4) 0.078(3) -0.014(3) -0.015(3) 0.019(3)
C18 0.053(3) 0.082(4) 0.069(3) -0.011(3) -0.016(2) 0.004(3)
C19 0.051(3) 0.069(3) 0.053(2) -0.021(2) -0.007(2) -0.006(2)
C20 0.052(2) 0.056(3) 0.060(3) -0.014(2) 0.004(2) -0.010(2)
C21 0.060(3) 0.048(2) 0.054(2) -0.013(2) 0.006(2) -0.001(2)
C22 0.071(3) 0.062(3) 0.095(3) -0.005(2) 0.031(3) 0.008(3)
C23 0.091(4) 0.054(3) 0.079(3) 0.000(2) 0.030(3) 0.000(3)
C24 0.049(2) 0.053(2) 0.047(2) -0.0085(19) 0.0011(19) 0.000(2)
O4' 0.087(2) 0.109(2) 0.0597(18) 0.0135(17) -0.0039(18) 0.041(2)
O5' 0.079(2) 0.071(2) 0.0692(19) 0.0262(16) 0.0092(18) 0.0168(18)
O6' 0.072(2) 0.0631(17) 0.0532(16) 0.0103(14) 0.0084(15) 0.0171(16)
C13' 0.044(2) 0.061(3) 0.051(2) 0.004(2) 0.001(2) 0.006(2)
C14' 0.060(3) 0.054(3) 0.069(3) -0.013(2) 0.003(2) -0.006(2)
C15' 0.090(4) 0.106(4) 0.084(3) -0.045(3) 0.000(3) 0.004(4)
C16' 0.086(4) 0.121(4) 0.063(3) -0.013(3) 0.017(3) 0.037(4)
C17' 0.069(3) 0.102(4) 0.083(4) 0.005(3) 0.023(3) 0.018(3)
C18' 0.052(3) 0.087(3) 0.098(4) 0.000(3) -0.001(3) 0.013(3)
C19' 0.066(3) 0.052(3) 0.076(3) 0.009(2) 0.008(3) 0.019(2)
C20' 0.054(3) 0.077(3) 0.058(3) 0.011(2) -0.011(2) -0.001(2)
C21' 0.067(3) 0.069(3) 0.054(3) 0.000(2) -0.003(2) 0.003(3)
C22' 0.089(4) 0.089(4) 0.088(4) 0.005(3) 0.009(3) -0.011(3)
C23' 0.133(5) 0.141(5) 0.061(3) -0.007(3) -0.022(3) -0.041(4)
C24' 0.059(2) 0.045(2) 0.054(2) -0.0018(19) -0.005(2) -0.001(2)
O1' 0.069(2) 0.103(2) 0.0621(18) 0.0268(18) 0.0140(17) -0.006(2)
O2' 0.0598(17) 0.0549(17) 0.0510(15) 0.0131(13) -0.0095(14) -0.0079(15)
O3' 0.0424(15) 0.0691(17) 0.0487(15) 0.0092(13) -0.0029(13) -0.0069(14)
C1' 0.036(2) 0.070(3) 0.050(2) 0.013(2) 0.0057(19) 0.001(2)
C2' 0.049(2) 0.056(2) 0.046(2) -0.0030(18) -0.0012(19) 0.010(2)
C3' 0.062(3) 0.100(4) 0.054(3) -0.021(2) -0.002(2) 0.023(3)
C4' 0.063(3) 0.113(4) 0.050(2) -0.016(3) -0.008(2) 0.027(3)
C5' 0.051(3) 0.078(3) 0.061(3) -0.012(2) -0.013(2) 0.013(2)
C6' 0.046(2) 0.061(3) 0.059(3) -0.011(2) -0.002(2) 0.000(2)
C7' 0.052(2) 0.040(2) 0.050(2) 0.0000(18) 0.0021(19) -0.005(2)
C8' 0.044(2) 0.050(2) 0.039(2) 0.0054(18) 0.0037(17) 0.0048(19)
C9' 0.054(2) 0.054(2) 0.043(2) 0.0026(19) -0.004(2) 0.002(2)
C10' 0.085(3) 0.080(3) 0.048(2) -0.009(2) -0.002(2) 0.006(3)
C11' 0.079(3) 0.074(3) 0.070(3) 0.007(2) -0.008(3) 0.019(3)
C12' 0.044(2) 0.047(2) 0.044(2) 0.0017(18) 0.0019(19) -0.0020(19)

loop_
_atom_type_symbol
_atom_type_description
_atom_type_scat_dispersion_real
_atom_type_scat_dispersion_imag
_atom_type_scat_source
C C 0.0033 0.0016 'International Tables Vol C Tables 4.2.6.8 and 6.1.1.4'
H H 0.0000 0.0000 'International Tables Vol C Tables 4.2.6.8 and 6.1.1.4'
O O 0.0106 0.0060 'International Tables Vol C Tables 4.2.6.8 and 6.1.1.4'

loop_
_geom_angle_atom_site_label_1
_geom_angle_atom_site_label_2
_geom_angle_atom_site_label_3
_geom_angle
C9 O2 C8 107.4(3)
C9 O3 C12 107.7(3)
C21 O5 C20 107.3(3)
C21 O6 C24 107.0(3)
O1 C1 C12 124.6(4)
O1 C1 C2 126.4(4)
C12 C1 C2 109.0(3)
C1 C2 C7 102.5(3)
C1 C2 C3 115.9(4)
C7 C2 C3 114.1(4)
C2 C3 C4 111.1(4)
C5 C4 C3 112.9(4)
C6 C5 C4 124.2(4)
C5 C6 C7 124.9(4)
C6 C7 C2 110.3(3)
C6 C7 C8 111.2(3)
C2 C7 C8 104.9(3)
O2 C8 C7 109.7(3)
O2 C8 C12 103.3(3)
C7 C8 C12 106.8(3)
O3 C9 O2 104.0(3)
O3 C9 C11 108.9(3)
O2 C9 C11 109.1(3)
O3 C9 C10 110.3(3)
O2 C9 C10 111.2(3)
C11 C9 C10 112.9(4)
O3 C12 C1 106.7(3)
O3 C12 C8 105.3(3)
C1 C12 C8 104.6(3)
O4 C13 C14 126.6(4)
O4 C13 C24 125.0(4)
C14 C13 C24 108.3(3)
C15 C14 C13 113.8(3)
C15 C14 C19 114.4(4)
C13 C14 C19 102.3(3)
C14 C15 C16 111.6(4)
C17 C16 C15 111.8(4)
C18 C17 C16 125.1(5)
C17 C18 C19 124.2(5)
C18 C19 C20 111.3(4)
C18 C19 C14 110.7(3)
C20 C19 C14 104.7(3)
O5 C20 C19 109.7(3)
O5 C20 C24 102.9(3)
C19 C20 C24 106.8(3)
O5 C21 O6 104.6(3)
O5 C21 C22 109.2(3)
O6 C21 C22 107.4(3)
O5 C21 C23 111.8(4)
O6 C21 C23 111.0(3)
C22 C21 C23 112.4(3)
O6 C24 C13 107.3(3)
O6 C24 C20 105.3(3)
C13 C24 C20 104.8(3)
C21' O5' C20' 108.4(3)
C24' O6' C21' 108.4(3)
O4' C13' C24' 124.1(4)
O4' C13' C14' 126.6(4)
C24' C13' C14' 109.4(3)
C13' C14' C15' 115.5(4)
C13' C14' C19' 102.7(3)
C15' C14' C19' 113.6(4)
C14' C15' C16' 111.2(4)
C17' C16' C15' 112.3(4)
C18' C17' C16' 124.3(5)
C17' C18' C19' 124.5(5)
C18' C19' C14' 110.5(4)
C18' C19' C20' 111.5(4)
C14' C19' C20' 103.5(3)
O5' C20' C19' 110.7(4)
O5' C20' C24' 103.0(3)
C19' C20' C24' 106.8(3)
O5' C21' O6' 103.5(3)
O5' C21' C22' 109.6(4)
O6' C21' C22' 108.7(4)
O5' C21' C23' 111.6(4)
O6' C21' C23' 110.2(4)
C22' C21' C23' 112.8(4)
O6' C24' C13' 107.3(3)
O6' C24' C20' 105.3(3)
C13' C24' C20' 104.2(3)
C9' O2' C8' 107.2(3)
C9' O3' C12' 107.5(3)
O1' C1' C12' 124.4(4)
O1' C1' C2' 126.6(4)
C12' C1' C2' 109.0(3)
C1' C2' C3' 115.3(3)
C1' C2' C7' 101.8(3)
C3' C2' C7' 114.1(3)
C2' C3' C4' 111.9(3)
C5' C4' C3' 112.9(4)
C6' C5' C4' 124.3(4)
C5' C6' C7' 124.2(4)
C6' C7' C2' 111.2(3)
C6' C7' C8' 112.0(3)
C2' C7' C8' 104.3(3)
O2' C8' C12' 104.9(3)
O2' C8' C7' 109.3(3)
C12' C8' C7' 107.2(3)
O2' C9' O3' 103.7(3)
O2' C9' C10' 111.0(3)
O3' C9' C10' 110.3(3)
O2' C9' C11' 108.7(3)
O3' C9' C11' 109.2(3)
C10' C9' C11' 113.5(3)
O3' C12' C1' 106.4(3)
O3' C12' C8' 104.5(3)
C1' C12' C8' 104.6(3)

loop_
_geom_bond_atom_site_label_1
_geom_bond_atom_site_label_2
_geom_bond_distance
O1 C1 1.209(4)
O2 C9 1.428(4)
O2 C8 1.438(4)
O3 C9 1.423(4)
O3 C12 1.433(4)
O4 C13 1.206(4)
O5 C21 1.405(5)
O5 C20 1.442(4)
O6 C21 1.433(4)
O6 C24 1.436(4)
C1 C12 1.506(5)
C1 C2 1.511(6)
C2 C7 1.520(5)
C2 C3 1.526(6)
C3 C4 1.527(6)
C4 C5 1.488(6)
C5 C6 1.303(5)
C6 C7 1.509(6)
C7 C8 1.521(5)
C8 C12 1.536(5)
C9 C11 1.491(5)
C9 C10 1.506(5)
C13 C14 1.525(5)
C13 C24 1.526(5)
C14 C15 1.513(5)
C14 C19 1.533(5)
C15 C16 1.527(6)
C16 C17 1.490(7)
C17 C18 1.314(6)
C18 C19 1.502(6)
C19 C20 1.529(5)
C20 C24 1.537(5)
C21 C22 1.512(5)
C21 C23 1.516(5)
O4' C13' 1.212(4)
O5' C21' 1.417(5)
O5' C20' 1.424(5)
O6' C24' 1.430(4)
O6' C21' 1.435(5)
C13' C24' 1.506(5)
C13' C14' 1.508(5)
C14' C15' 1.516(6)
C14' C19' 1.522(6)
C15' C16' 1.524(7)
C16' C17' 1.483(7)
C17' C18' 1.316(6)
C18' C19' 1.492(6)
C19' C20' 1.525(6)
C20' C24' 1.530(5)
C21' C22' 1.502(6)
C21' C23' 1.507(6)
O1' C1' 1.213(4)
O2' C9' 1.430(4)
O2' C8' 1.433(4)
O3' C9' 1.431(4)
O3' C12' 1.434(4)
C1' C12' 1.511(5)
C1' C2' 1.513(5)
C2' C3' 1.518(5)
C2' C7' 1.532(5)
C3' C4' 1.527(5)
C4' C5' 1.483(6)
C5' C6' 1.320(5)
C6' C7' 1.509(5)
C7' C8' 1.543(5)
C8' C12' 1.522(5)
C9' C10' 1.507(5)
C9' C11' 1.508(5)
